data_1506773
loop_
_publ_author_name
'Sales, Marcelo'
'Charette, Andr\'e B'

_publ_section_title
;
 A Diels-Alder approach to the stereoselective synthesis of 2,3,5,6-tetra-
 and 2,3,4,5,6-pentasubstituted piperidines.
;
_journal_issue 26
_journal_name_full 'Organic letters'
_journal_page_first 5773
_journal_page_last 5776
_journal_paper_doi 10.1021/ol052436v
_journal_volume 7
_journal_year 2005
_chemical_compound_source 'Synthesized by the authors. See text'
_chemical_formula_moiety 'C18 H24 N2 O2, H2 O'
_chemical_formula_sum 'C18 H26 N2 O3'
_chemical_formula_weight 318.41
_chemical_name_systematic
; 
 ? 
;
_space_group_IT_number 2
_symmetry_cell_setting triclinic
_symmetry_space_group_name_Hall '-P 1'
_symmetry_space_group_name_H-M 'P -1'
_atom_sites_solution_hydrogens geom
_atom_sites_solution_primary direct
_atom_sites_solution_secondary difmap
_audit_creation_method SHELXL-97
_cell_angle_alpha 102.2630(10)
_cell_angle_beta 96.4580(10)
_cell_angle_gamma 100.5650(10)
_cell_formula_units_Z 2
_cell_length_a 7.60220(10)
_cell_length_b 9.2365(2)
_cell_length_c 12.4310(2)
_cell_measurement_reflns_used 4239
_cell_measurement_temperature 100(2)
_cell_measurement_theta_max 72.80
_cell_measurement_theta_min 3.69
_cell_volume 828.02(3)
_computing_cell_refinement 'SMART (Bruker, 1999)'
_computing_data_collection 'SMART (Bruker, 1999)'
_computing_data_reduction 'SAINT (Bruker, 1999)'
_computing_molecular_graphics 'SHELXTL (Bruker, 1997)'
_computing_publication_material 'UdMX (local program)'
_computing_structure_refinement 'SHELXL97 (Sheldrick, 1997)'
_computing_structure_solution 'SHELXS97 (Sheldrick, 1997)'
_diffrn_ambient_temperature 100(2)
_diffrn_detector_area_resol_mean 5.5
_diffrn_measured_fraction_theta_full 0.954
_diffrn_measured_fraction_theta_max 0.954
_diffrn_measurement_device_type 'Bruker AXS Smart 2K/Platform'
_diffrn_measurement_method \w
_diffrn_radiation_monochromator graphite
_diffrn_radiation_source 'Sealed Tube'
_diffrn_radiation_type CuK\a
_diffrn_radiation_wavelength 1.54178
_diffrn_reflns_av_R_equivalents 0.022
_diffrn_reflns_av_sigmaI/netI 0.0206
_diffrn_reflns_limit_h_max 9
_diffrn_reflns_limit_h_min -9
_diffrn_reflns_limit_k_max 10
_diffrn_reflns_limit_k_min -11
_diffrn_reflns_limit_l_max 15
_diffrn_reflns_limit_l_min -15
_diffrn_reflns_number 9980
_diffrn_reflns_theta_full 72.90
_diffrn_reflns_theta_max 72.90
_diffrn_reflns_theta_min 3.68
_diffrn_standards_decay_% 0.00
_diffrn_standards_number 82
_exptl_absorpt_coefficient_mu 0.699
_exptl_absorpt_correction_T_max 0.9400
_exptl_absorpt_correction_T_min 0.7600
_exptl_absorpt_correction_type multi-scan
_exptl_absorpt_process_details 'Sadabs (Sheldrick,1996)'
_exptl_crystal_colour Colourless
_exptl_crystal_density_diffrn 1.277
_exptl_crystal_density_method 'not measured'
_exptl_crystal_description platelet
_exptl_crystal_F_000 344
_exptl_crystal_size_max 0.38
_exptl_crystal_size_mid 0.34
_exptl_crystal_size_min 0.11
_refine_diff_density_max 0.429
_refine_diff_density_min -0.215
_refine_diff_density_rms 0.054
_refine_ls_extinction_method none
_refine_ls_goodness_of_fit_ref 1.034
_refine_ls_hydrogen_treatment mixed
_refine_ls_matrix_type full
_refine_ls_number_parameters 224
_refine_ls_number_reflns 3162
_refine_ls_number_restraints 3
_refine_ls_restrained_S_all 1.033
_refine_ls_R_factor_all 0.0489
_refine_ls_R_factor_gt 0.0457
_refine_ls_shift/su_max 0.002
_refine_ls_shift/su_mean 0.000
_refine_ls_structure_factor_coef Fsqd
_refine_ls_weighting_details 'calc w=1/[\s^2^(Fo^2^)+(0.0950P)^2^+0.2715P] where P=(Fo^2^+2Fc^2^)/3'
_refine_ls_weighting_scheme calc
_refine_ls_wR_factor_gt 0.1356
_refine_ls_wR_factor_ref 0.1391
_reflns_number_gt 2865
_reflns_number_total 3162
_reflns_threshold_expression I>2\s(I)
_cod_data_source_file ol052436vsi20051010_044124.cif
_cod_data_source_block cha120
_cod_depositor_comments
;
The following automatic conversions were performed:

'_symmetry_cell_setting' value 'Triclinic' changed to 'triclinic'
according to /home/saulius/struct/CIF-dictionaries/cif_core.dic
dictionary named 'cif_core.dic' version 2.4.1 from
2010-06-29.

'_geom_bond_publ_flag' value 'Y' changed to 'y'
according to /home/saulius/struct/CIF-dictionaries/cif_core.dic
dictionary named 'cif_core.dic' version 2.4.1 from 2010-06-29 (24
times).

'_geom_angle_publ_flag' value 'Y' changed to 'y' according
to /home/saulius/struct/CIF-dictionaries/cif_core.dic dictionary
named 'cif_core.dic' version 2.4.1 from 2010-06-29 (34 times).

Automatic conversion script
Id: cif_fix_values 1715 2011-07-08 13:25:40Z adriana 
;
_cod_original_cell_volume 828.02(2)
_cod_original_sg_symbol_H-M P-1
_cod_database_code 1506773

loop_
_symmetry_equiv_pos_as_xyz
'x, y, z'
'-x, -y, -z'

loop_
_atom_site_label
_atom_site_type_symbol
_atom_site_fract_x
_atom_site_fract_y
_atom_site_fract_z
_atom_site_U_iso_or_equiv
_atom_site_adp_type
_atom_site_occupancy
_atom_site_symmetry_multiplicity
_atom_site_calc_flag
_atom_site_refinement_flags
_atom_site_disorder_assembly
_atom_site_disorder_group
N1 N 0.53116(15) 0.16137(12) 0.29431(9) 0.0163(3) Uani 1 1 d . . .
C2 C 0.71057(17) 0.12441(15) 0.27968(11) 0.0154(3) Uani 1 1 d . . .
H2 H 0.8096 0.2175 0.3058 0.019 Uiso 1 1 calc R . .
C3 C 0.70251(18) 0.05382(15) 0.15410(11) 0.0154(3) Uani 1 1 d . . .
H3 H 0.6631 0.1271 0.1127 0.018 Uiso 1 1 calc R . .
C4 C 0.54911(18) -0.09352(15) 0.12001(11) 0.0153(3) Uani 1 1 d . . .
H4 H 0.4535 -0.0753 0.0654 0.018 Uiso 1 1 calc R . .
C5 C 0.46195(18) -0.11302(14) 0.22479(11) 0.0156(3) Uani 1 1 d . . .
H5 H 0.3658 -0.2081 0.2068 0.019 Uiso 1 1 calc R . .
C6 C 0.38017(18) 0.02703(15) 0.26136(11) 0.0160(3) Uani 1 1 d . . .
H6 H 0.2984 0.0374 0.1958 0.019 Uiso 1 1 calc R . .
C7 C 0.73921(19) 0.00760(16) 0.34449(11) 0.0177(3) Uani 1 1 d . . .
H7 H 0.8408 0.0219 0.4006 0.021 Uiso 1 1 calc R . .
C8 C 0.60874(19) -0.11725(16) 0.31565(11) 0.0176(3) Uani 1 1 d . . .
H8 H 0.6080 -0.2008 0.3490 0.021 Uiso 1 1 calc R . .
C11 C 0.49877(18) 0.29982(15) 0.28499(11) 0.0157(3) Uani 1 1 d . . .
N12 N 0.33782(16) 0.31432(13) 0.25043(10) 0.0192(3) Uani 1 1 d . . .
C13 C 0.3058(2) 0.46570(16) 0.24871(13) 0.0228(3) Uani 1 1 d . . .
H13A H 0.3948 0.5421 0.3056 0.034 Uiso 1 1 calc R . .
H13B H 0.1834 0.4711 0.2643 0.034 Uiso 1 1 calc R . .
H13C H 0.3179 0.4850 0.1751 0.034 Uiso 1 1 calc R . .
C14 C 0.65817(18) 0.43141(15) 0.32580(11) 0.0162(3) Uani 1 1 d . . .
C15 C 0.71087(19) 0.48879(16) 0.44026(12) 0.0188(3) Uani 1 1 d . . .
H15 H 0.6470 0.4445 0.4908 0.023 Uiso 1 1 calc R . .
C16 C 0.8572(2) 0.61100(16) 0.48054(12) 0.0215(3) Uani 1 1 d . . .
H16 H 0.8924 0.6508 0.5586 0.026 Uiso 1 1 calc R . .
C17 C 0.95156(19) 0.67478(16) 0.40684(13) 0.0219(3) Uani 1 1 d . . .
H17 H 1.0520 0.7577 0.4345 0.026 Uiso 1 1 calc R . .
C18 C 0.89947(19) 0.61763(16) 0.29251(13) 0.0210(3) Uani 1 1 d . . .
H18 H 0.9649 0.6609 0.2421 0.025 Uiso 1 1 calc R . .
C19 C 0.75112(19) 0.49685(15) 0.25186(12) 0.0186(3) Uani 1 1 d . . .
H19 H 0.7135 0.4593 0.1738 0.022 Uiso 1 1 calc R . .
C31 C 0.89025(19) 0.03707(16) 0.12717(12) 0.0200(3) Uani 1 1 d . . .
H31A H 0.9479 -0.0147 0.1790 0.024 Uiso 1 1 calc R . .
H31B H 0.8800 -0.0240 0.0501 0.024 Uiso 1 1 calc R . .
O32 O 0.99672(14) 0.18550(12) 0.13874(10) 0.0260(3) Uani 1 1 d . . .
H32 H 1.0971 0.1950 0.1784 0.039 Uiso 1 1 calc R . .
C41 C 0.60793(19) -0.23623(16) 0.06314(12) 0.0193(3) Uani 1 1 d . . .
H41A H 0.6552 -0.2210 -0.0056 0.023 Uiso 1 1 calc R . .
H41B H 0.7062 -0.2564 0.1135 0.023 Uiso 1 1 calc R . .
O42 O 0.45825(15) -0.36256(12) 0.03587(10) 0.0283(3) Uani 1 1 d . . .
H42A H 0.4957 -0.4431 0.0183 0.042 Uiso 0.50 1 calc PR A -1
H42B H 0.3611 -0.3315 0.0331 0.042 Uiso 0.50 1 calc PR A -2
C61 C 0.2712(2) 0.01717(16) 0.35599(12) 0.0220(3) Uani 1 1 d . . .
H61A H 0.3467 -0.0013 0.4188 0.033 Uiso 1 1 calc R . .
H61B H 0.1646 -0.0663 0.3302 0.033 Uiso 1 1 calc R . .
H61C H 0.2320 0.1127 0.3799 0.033 Uiso 1 1 calc R . .
O20 O 0.09061(5) 0.65630(4) 0.02229(5) 0.0340(3) Uani 1 1 d D . .
H20A H 0.060(3) 0.709(5) -0.021(3) 0.072(9) Uiso 1 1 d D . .
H20B H 0.2007(10) 0.654(3) 0.023(3) 0.018(8) Uiso 0.50 1 d PD B -1
H20C H 0.050(4) 0.5621(6) 0.004(3) 0.027(10) Uiso 0.50 1 d PD C -2

loop_
_atom_site_aniso_label
_atom_site_aniso_U_11
_atom_site_aniso_U_22
_atom_site_aniso_U_33
_atom_site_aniso_U_23
_atom_site_aniso_U_13
_atom_site_aniso_U_12
N1 0.0150(6) 0.0116(6) 0.0202(6) 0.0022(4) 0.0010(4) 0.0004(5)
C2 0.0144(6) 0.0138(6) 0.0158(6) 0.0018(5) -0.0002(5) 0.0009(5)
C3 0.0169(6) 0.0129(6) 0.0149(6) 0.0037(5) 0.0006(5) 0.0005(5)
C4 0.0177(6) 0.0129(6) 0.0135(6) 0.0029(5) -0.0001(5) 0.0007(5)
C5 0.0182(6) 0.0110(6) 0.0162(6) 0.0026(5) 0.0022(5) 0.0007(5)
C6 0.0150(6) 0.0115(6) 0.0195(7) 0.0032(5) 0.0010(5) -0.0007(5)
C7 0.0206(7) 0.0193(7) 0.0126(6) 0.0029(5) 0.0004(5) 0.0050(5)
C8 0.0239(7) 0.0153(7) 0.0150(6) 0.0053(5) 0.0039(5) 0.0057(5)
C11 0.0185(6) 0.0126(6) 0.0142(6) 0.0015(5) 0.0022(5) 0.0013(5)
N12 0.0189(6) 0.0143(6) 0.0231(6) 0.0041(5) 0.0010(5) 0.0020(5)
C13 0.0217(7) 0.0159(7) 0.0294(8) 0.0051(6) -0.0005(6) 0.0036(6)
C14 0.0159(6) 0.0112(6) 0.0204(7) 0.0024(5) 0.0003(5) 0.0032(5)
C15 0.0198(7) 0.0159(7) 0.0204(7) 0.0039(5) 0.0030(5) 0.0033(5)
C16 0.0223(7) 0.0170(7) 0.0210(7) -0.0003(5) -0.0024(5) 0.0027(6)
C17 0.0181(7) 0.0132(6) 0.0310(8) 0.0034(6) -0.0016(6) 0.0005(5)
C18 0.0197(7) 0.0162(7) 0.0284(8) 0.0089(6) 0.0045(6) 0.0028(6)
C19 0.0214(7) 0.0144(7) 0.0189(7) 0.0035(5) 0.0010(5) 0.0032(5)
C31 0.0190(7) 0.0175(7) 0.0213(7) 0.0029(5) 0.0041(5) -0.0008(5)
O32 0.0178(5) 0.0212(6) 0.0350(6) 0.0075(4) -0.0002(4) -0.0038(4)
C41 0.0207(7) 0.0150(7) 0.0193(7) 0.0004(5) 0.0037(5) 0.0001(5)
O42 0.0265(6) 0.0159(5) 0.0346(6) -0.0051(4) 0.0060(5) -0.0033(4)
C61 0.0230(7) 0.0171(7) 0.0257(8) 0.0040(6) 0.0078(6) 0.0026(6)
O20 0.0403(7) 0.0311(7) 0.0294(7) 0.0115(5) -0.0030(5) 0.0047(6)

loop_
_atom_type_symbol
_atom_type_description
_atom_type_scat_dispersion_real
_atom_type_scat_dispersion_imag
_atom_type_scat_source
C C 0.0181 0.0091 'International Tables Vol C Tables 4.2.6.8 and 6.1.1.4'
H H 0.0000 0.0000 'International Tables Vol C Tables 4.2.6.8 and 6.1.1.4'
N N 0.0311 0.0180 'International Tables Vol C Tables 4.2.6.8 and 6.1.1.4'
O O 0.0492 0.0322 'International Tables Vol C Tables 4.2.6.8 and 6.1.1.4'

loop_
_geom_angle_atom_site_label_1
_geom_angle_atom_site_label_2
_geom_angle_atom_site_label_3
_geom_angle
_geom_angle_publ_flag
C11 N1 C6 119.23(11) y
C11 N1 C2 120.43(11) y
C6 N1 C2 113.27(10) y
N1 C2 C7 108.18(11) y
N1 C2 C3 107.23(10) y
C7 C2 C3 108.88(11) y
N1 C2 H2 110.8 ?
C7 C2 H2 110.8 ?
C3 C2 H2 110.8 ?
C31 C3 C2 111.18(11) y
C31 C3 C4 116.67(11) y
C2 C3 C4 107.97(10) y
C31 C3 H3 106.8 ?
C2 C3 H3 106.8 ?
C4 C3 H3 106.8 ?
C41 C4 C5 112.44(11) y
C41 C4 C3 114.93(11) y
C5 C4 C3 108.22(10) y
C41 C4 H4 106.9 ?
C5 C4 H4 106.9 ?
C3 C4 H4 106.9 ?
C8 C5 C6 109.73(11) y
C8 C5 C4 108.54(11) y
C6 C5 C4 106.79(11) y
C8 C5 H5 110.6 ?
C6 C5 H5 110.6 ?
C4 C5 H5 110.6 ?
N1 C6 C61 110.60(11) y
N1 C6 C5 107.5(1) y
C61 C6 C5 113.32(11) y
N1 C6 H6 108.4 ?
C61 C6 H6 108.4 ?
C5 C6 H6 108.4 ?
C8 C7 C2 113.60(12) y
C8 C7 H7 123.2 ?
C2 C7 H7 123.2 ?
C7 C8 C5 113.31(12) y
C7 C8 H8 123.3 ?
C5 C8 H8 123.3 ?
N12 C11 N1 120.84(12) y
N12 C11 C14 123.45(12) y
N1 C11 C14 115.55(11) y
C11 N12 C13 119.33(11) y
N12 C13 H13A 109.5 ?
N12 C13 H13B 109.5 ?
H13A C13 H13B 109.5 ?
N12 C13 H13C 109.5 ?
H13A C13 H13C 109.5 ?
H13B C13 H13C 109.5 ?
C19 C14 C15 119.99(12) y
C19 C14 C11 121.40(12) y
C15 C14 C11 118.61(12) y
C16 C15 C14 119.94(13) y
C16 C15 H15 120 ?
C14 C15 H15 120 ?
C17 C16 C15 120.07(13) y
C17 C16 H16 120 ?
C15 C16 H16 120 ?
C16 C17 C18 120.14(13) y
C16 C17 H17 119.9 ?
C18 C17 H17 119.9 ?
C17 C18 C19 119.94(13) y
C17 C18 H18 120 ?
C19 C18 H18 120 ?
C14 C19 C18 119.90(13) y
C14 C19 H19 120 ?
C18 C19 H19 120 ?
O32 C31 C3 107.83(11) y
O32 C31 H31A 110.1 ?
C3 C31 H31A 110.1 ?
O32 C31 H31B 110.1 ?
C3 C31 H31B 110.1 ?
H31A C31 H31B 108.5 ?
C31 O32 H32 109.5 ?
O42 C41 C4 110.07(11) y
O42 C41 H41A 109.6 ?
C4 C41 H41A 109.6 ?
O42 C41 H41B 109.6 ?
C4 C41 H41B 109.6 ?
H41A C41 H41B 108.2 ?
C41 O42 H42A 109.5 ?
C41 O42 H42B 109.5 ?
C6 C61 H61A 109.5 ?
C6 C61 H61B 109.5 ?
H61A C61 H61B 109.5 ?
C6 C61 H61C 109.5 ?
H61A C61 H61C 109.5 ?
H61B C61 H61C 109.5 ?
H20A O20 H20B 110 ?
H20A O20 H20C 119 ?
H20B O20 H20C 97 ?

loop_
_geom_bond_atom_site_label_1
_geom_bond_atom_site_label_2
_geom_bond_distance
_geom_bond_publ_flag
N1 C11 1.3717(18) y
N1 C6 1.4768(16) y
N1 C2 1.4866(17) y
C2 C7 1.5089(19) y
C2 C3 1.5483(18) y
C2 H2 1 ?
C3 C31 1.5295(19) y
C3 C4 1.5663(17) y
C3 H3 1 ?
C4 C41 1.5260(19) y
C4 C5 1.5551(18) y
C4 H4 1 ?
C5 C8 1.5079(19) y
C5 C6 1.5411(18) y
C5 H5 1 ?
C6 C61 1.5219(19) y
C6 H6 1 ?
C7 C8 1.3293(19) y
C7 H7 0.95 ?
C8 H8 0.95 ?
C11 N12 1.2907(18) y
C11 C14 1.5042(17) y
N12 C13 1.4666(18) y
C13 H13a 0.98 ?
C13 H13b 0.98 ?
C13 H13c 0.98 ?
C14 C19 1.391(2) y
C14 C15 1.3927(19) y
C15 C16 1.3915(19) y
C15 H15 0.95 ?
C16 C17 1.387(2) y
C16 H16 0.95 ?
C17 C18 1.391(2) y
C17 H17 0.95 ?
C18 C19 1.3938(19) y
C18 H18 0.95 ?
C19 H19 0.95 ?
C31 O32 1.4278(16) y
C31 H31a 0.99 ?
C31 H31b 0.99 ?
O32 H32 0.84 ?
C41 O42 1.4247(16) y
C41 H41a 0.99 ?
C41 H41b 0.99 ?
O42 H42a 0.84 ?
O42 H42b 0.84 ?
C61 H61a 0.98 ?
C61 H61b 0.98 ?
C61 H61c 0.98 ?
O20 H20a 0.84 ?
O20 H20b 0.84 ?
O20 H20c 0.84 ?

loop_
_geom_hbond_atom_site_label_D
_geom_hbond_atom_site_label_H
_geom_hbond_atom_site_label_A
_geom_hbond_distance_DH
_geom_hbond_distance_HA
_geom_hbond_distance_DA
_geom_hbond_angle_DHA
_geom_hbond_site_symmetry_A
O32 H32 N12 0.84 1.96 2.7248(16) 151 1_655
O42 H42A O42 0.84 1.89 2.720(2) 170.5 2_645
O42 H42B O20 0.84 2.03 2.8205(12) 157.5 1_545
O20 H20A O32 0.84 1.97 2.8076(12) 172 2_665
O20 H20B O42 0.84 1.98 2.8205(12) 174 1_565
O20 H20C O20 0.84 2.04 2.8691(6) 168 2_565

loop_
_geom_torsion_atom_site_label_1
_geom_torsion_atom_site_label_2
_geom_torsion_atom_site_label_3
_geom_torsion_atom_site_label_4
_geom_torsion
C11 N1 C2 C7 153.68(12)
C6 N1 C2 C7 -55.97(13)
C11 N1 C2 C3 -89.03(13)
C6 N1 C2 C3 61.32(13)
N1 C2 C3 C31 170.16(10)
C7 C2 C3 C31 -73.02(13)
N1 C2 C3 C4 -60.66(13)
C7 C2 C3 C4 56.17(13)
C31 C3 C4 C41 -0.26(17)
C2 C3 C4 C41 -126.27(12)
C31 C3 C4 C5 126.33(12)
C2 C3 C4 C5 0.31(14)
C41 C4 C5 C8 71.30(13)
C3 C4 C5 C8 -56.72(13)
C41 C4 C5 C6 -170.46(11)
C3 C4 C5 C6 61.52(13)
C11 N1 C6 C61 -83.26(14)
C2 N1 C6 C61 126.00(12)
C11 N1 C6 C5 152.55(12)
C2 N1 C6 C5 1.81(14)
C8 C5 C6 N1 53.68(14)
C4 C5 C6 N1 -63.78(13)
C8 C5 C6 C61 -68.84(14)
C4 C5 C6 C61 173.71(11)
N1 C2 C7 C8 56.47(14)
C3 C2 C7 C8 -59.75(15)
C2 C7 C8 C5 -0.09(16)
C6 C5 C8 C7 -56.69(15)
C4 C5 C8 C7 59.66(15)
C6 N1 C11 N12 1.64(19)
C2 N1 C11 N12 150.26(13)
C6 N1 C11 C14 177.06(11)
C2 N1 C11 C14 -34.32(16)
N1 C11 N12 C13 175.87(12)
C14 C11 N12 C13 0.8(2)
N12 C11 C14 C19 -79.46(18)
N1 C11 C14 C19 105.26(15)
N12 C11 C14 C15 99.79(16)
N1 C11 C14 C15 -75.49(16)
C19 C14 C15 C16 -0.4(2)
C11 C14 C15 C16 -179.63(13)
C14 C15 C16 C17 -0.6(2)
C15 C16 C17 C18 0.5(2)
C16 C17 C18 C19 0.6(2)
C15 C14 C19 C18 1.4(2)
C11 C14 C19 C18 -179.32(12)
C17 C18 C19 C14 -1.5(2)
C2 C3 C31 O32 -69.63(14)
C4 C3 C31 O32 165.97(11)
C5 C4 C41 O42 55.67(15)
C3 C4 C41 O42 -179.94(11)
